data_7058471
loop_
_publ_author_name
'Cancino, Patricio'
'Santiba\~nez, Luis'
'Stevens, Christian'
'Fuentealba, Pablo'
'Audebrand, Nathalie'
'Aravena, Daniel'
'Torres, Julia'
'Martinez, Sebastian'
'Kremer, Carlos'
'Spodine, Evgenia'

_publ_section_title
;
 Influence of the channel size of isostructural 3d--4f MOFs on the
 catalytic aerobic oxidation of cycloalkenes
;
_journal_issue 28
_journal_name_full 'New Journal of Chemistry'
_journal_page_first 11057
_journal_paper_doi 10.1039/C9NJ02091H
_journal_volume 43
_journal_year 2019
_chemical_formula_sum 'C24 H30 Cu3 N6 O24 Yb2'
_chemical_formula_weight 1323.21
_chemical_melting_point ?
_chemical_name_common YbCuIDA
_chemical_name_systematic 'Ytterbium Copper (II) Iminodiacetate hydrate'
_space_group_crystal_system trigonal
_space_group_IT_number 165
_space_group_name_Hall '-P 3 2"c'
_space_group_name_H-M_alt 'P -3 c 1'
_symmetry_space_group_name_Hall '-P 3 2"c'
_symmetry_space_group_name_H-M 'P -3 c 1'
_atom_sites_solution_hydrogens geom
_audit_creation_method 'SHELXL-2016/6 - OLEX2'
_audit_update_record
;
2018-11-09 deposited with the CCDC.    2019-06-11 downloaded from the CCDC.
;
_cell_angle_alpha 90
_cell_angle_beta 90
_cell_angle_gamma 120
_cell_formula_units_Z 2
_cell_length_a 13.2638(3)
_cell_length_b 13.2638(3)
_cell_length_c 14.1414(3)
_cell_measurement_reflns_used 124
_cell_measurement_temperature 100(2)
_cell_measurement_theta_max 57.0696
_cell_measurement_theta_min 11.5807
_cell_volume 2154.56(8)
_computing_cell_refinement 'APEX3 v2016.1-0 (Bruker AXS)'
_computing_data_collection 'Bruker Instrument Service vV6.2.1'
_computing_data_reduction 'SAINT V8.38A (Bruker AXS Inc., 2017)'
_computing_molecular_graphics 'shelXle (C.B. Huebschle, rev 833)'
_computing_publication_material -
_computing_structure_refinement 'SHELXL-2016/6 (Sheldrick, 2016)'
_computing_structure_solution 'SHELXT 2014/5 (Sheldrick, 2014)'
_diffrn_ambient_temperature 100(2)
_diffrn_detector_area_resol_mean 10.4167
_diffrn_measured_fraction_theta_full 0.999
_diffrn_measured_fraction_theta_max 0.999
_diffrn_measurement_device_type 'Bruker D8 Venture'
_diffrn_measurement_method '\w and \j scans'
_diffrn_radiation_type CuK\a
_diffrn_radiation_wavelength 1.54178
_diffrn_reflns_av_R_equivalents 0.0954
_diffrn_reflns_av_unetI/netI 0.0199
_diffrn_reflns_Laue_measured_fraction_full 0.999
_diffrn_reflns_Laue_measured_fraction_max 0.999
_diffrn_reflns_limit_h_max 15
_diffrn_reflns_limit_h_min -15
_diffrn_reflns_limit_k_max 15
_diffrn_reflns_limit_k_min -15
_diffrn_reflns_limit_l_max 16
_diffrn_reflns_limit_l_min -15
_diffrn_reflns_number 50552
_diffrn_reflns_point_group_measured_fraction_full 0.999
_diffrn_reflns_point_group_measured_fraction_max 0.999
_diffrn_reflns_theta_full 66.589
_diffrn_reflns_theta_max 66.589
_diffrn_reflns_theta_min 3.848
_diffrn_source 'Incoatec microsource Type HB030R1'
_exptl_absorpt_coefficient_mu 10.111
_exptl_absorpt_correction_T_max 0.59
_exptl_absorpt_correction_T_min 0.52
_exptl_absorpt_correction_type multi-scan
_exptl_absorpt_process_details SADABS
_exptl_crystal_colour Blue
_exptl_crystal_density_diffrn 2.040
_exptl_crystal_density_method 'not measured'
_exptl_crystal_description Hexagonal
_exptl_crystal_F_000 1270
_exptl_crystal_size_max 0.094
_exptl_crystal_size_mid 0.063
_exptl_crystal_size_min 0.058
_refine_diff_density_max 0.638
_refine_diff_density_min -0.478
_refine_diff_density_rms 0.109
_refine_ls_extinction_method none
_refine_ls_goodness_of_fit_ref 1.085
_refine_ls_hydrogen_treatment constr
_refine_ls_matrix_type full
_refine_ls_number_parameters 91
_refine_ls_number_reflns 1278
_refine_ls_number_restraints 0
_refine_ls_restrained_S_all 1.085
_refine_ls_R_factor_all 0.0372
_refine_ls_R_factor_gt 0.0239
_refine_ls_shift/su_max 0.001
_refine_ls_shift/su_mean 0.000
_refine_ls_structure_factor_coef Fsqd
_refine_ls_weighting_details 'w=1/[\s^2^(Fo^2^)+(0.0205P)^2^+6.1833P] where P=(Fo^2^+2Fc^2^)/3'
_refine_ls_weighting_scheme calc
_refine_ls_wR_factor_gt 0.0495
_refine_ls_wR_factor_ref 0.0538
_reflns_Friedel_coverage 0.000
_reflns_number_gt 959
_reflns_number_total 1278
_reflns_threshold_expression 'I > 2\s(I)'
_cod_data_source_file c9nj02091h2.cif
_cod_data_source_block cu_160930_SM_YbCuida_LTemp_0m_a
_cod_depositor_comments
;
The following automatic conversions were performed:

'_chemical_melting_point' value 'not measured' was changed to '?' -
the value is undefined or not given.

'_exptl_absorpt_correction_type' value 'Multi-Scan' changed to
'multi-scan' according to
/home/data/users/saulius/crontab/automatic-downloads/rss-feeds/RSC/lib/dictionaries/cif_core.dic
dictionary named 'cif_core.dic' version 2.4.2 from 2011-04-26.

Automatic conversion script
Id: cif_fix_values 4973 2017-02-22 13:04:09Z antanas 

 Adding full bibliography for 7058471.cif.
;
_cod_original_cell_volume 2154.56(11)
_cod_database_code 7058471
_shelx_shelxl_version_number 2016/6
_shelx_space_group_comment
;
The symmetry employed for this shelxl refinement is uniquely defined
by the following loop, which should always be used as a source of
symmetry information in preference to the above space-group names.
They are only intended as comments.
;
_shelx_estimated_absorpt_t_min 0.450
_shelx_estimated_absorpt_t_max 0.592
_exptl_absorpt_special_details
;
SADABS (Krause et al, J. Appl. Cryst. 48, 3-10)
;

loop_
_space_group_symop_operation_xyz
'x, y, z'
'-y, x-y, z'
'-x+y, -x, z'
'y, x, -z+1/2'
'x-y, -y, -z+1/2'
'-x, -x+y, -z+1/2'
'-x, -y, -z'
'y, -x+y, -z'
'x-y, x, -z'
'-y, -x, z-1/2'
'-x+y, y, z-1/2'
'x, x-y, z-1/2'

loop_
_atom_site_label
_atom_site_type_symbol
_atom_site_fract_x
_atom_site_fract_y
_atom_site_fract_z
_atom_site_U_iso_or_equiv
_atom_site_adp_type
_atom_site_occupancy
_atom_site_site_symmetry_order
_atom_site_calc_flag
_atom_site_refinement_flags_posn
_atom_site_refinement_flags_adp
_atom_site_refinement_flags_occupancy
Yb1 Yb 0.666667 0.333333 0.83403(2) 0.00896(11) Uani 1 3 d S T P
Cu1 Cu 0.500000 0.500000 0.500000 0.0143(2) Uani 1 2 d S . P
O1 O 0.6220(2) 0.4350(2) 0.73244(19) 0.0204(7) Uani 1 1 d . . .
O2 O 0.5991(3) 0.5257(2) 0.6108(2) 0.0198(6) Uani 1 1 d . . .
O3 O 0.5503(3) 0.3584(3) 0.4420(2) 0.0212(7) Uani 1 1 d . . .
O4 O 0.4393(3) 0.1919(3) 0.3716(2) 0.0291(8) Uani 1 1 d . . .
N1 N 0.3890(3) 0.3466(3) 0.5599(2) 0.0123(7) Uani 1 1 d . . .
H1 H 0.319230 0.349448 0.583097 0.015 Uiso 1 1 calc R U .
C1 C 0.4488(4) 0.3295(4) 0.6422(3) 0.0196(9) Uani 1 1 d . . .
H1A H 0.461969 0.263643 0.629045 0.024 Uiso 1 1 calc R U .
H1B H 0.398107 0.309211 0.698635 0.024 Uiso 1 1 calc R U .
C2 C 0.5640(4) 0.4370(4) 0.6630(2) 0.0132(7) Uani 1 1 d . . .
C3 C 0.3512(4) 0.2524(3) 0.4895(3) 0.0165(9) Uani 1 1 d . . .
H3A H 0.291396 0.252743 0.447764 0.020 Uiso 1 1 calc R U .
H3B H 0.315663 0.176382 0.522333 0.020 Uiso 1 1 calc R U .
C4 C 0.4532(4) 0.2677(4) 0.4302(3) 0.0172(9) Uani 1 1 d . . .

loop_
_atom_site_aniso_label
_atom_site_aniso_U_11
_atom_site_aniso_U_22
_atom_site_aniso_U_33
_atom_site_aniso_U_23
_atom_site_aniso_U_13
_atom_site_aniso_U_12
Yb1 0.01071(12) 0.01071(12) 0.00547(17) 0.000 0.000 0.00536(6)
Cu1 0.0176(5) 0.0135(5) 0.0130(4) 0.0021(4) -0.0033(4) 0.0086(3)
O1 0.0240(16) 0.0270(17) 0.0125(15) 0.0032(11) -0.0044(11) 0.0144(14)
O2 0.0240(17) 0.0174(16) 0.0173(16) 0.0018(13) -0.0061(13) 0.0098(14)
O3 0.0168(15) 0.0225(16) 0.0255(17) 0.0048(13) 0.0086(13) 0.0108(13)
O4 0.049(2) 0.0255(17) 0.0198(17) 0.0020(13) 0.0066(15) 0.0235(15)
N1 0.0132(17) 0.0150(17) 0.0126(17) 0.0004(13) -0.0007(13) 0.0100(15)
C1 0.020(2) 0.024(2) 0.018(2) 0.0058(18) 0.0010(18) 0.013(2)
C2 0.016(2) 0.020(2) 0.0094(17) 0.000(2) 0.0002(19) 0.0138(15)
C3 0.018(2) 0.014(2) 0.015(2) 0.0017(17) 0.0022(17) 0.0065(18)
C4 0.027(2) 0.017(2) 0.016(2) 0.0047(18) 0.0014(18) 0.017(2)

loop_
_atom_type_symbol
_atom_type_description
_atom_type_scat_dispersion_real
_atom_type_scat_dispersion_imag
_atom_type_scat_source
C C 0.0181 0.0091 'International Tables Vol C Tables 4.2.6.8 and 6.1.1.4'
H H 0.0000 0.0000 'International Tables Vol C Tables 4.2.6.8 and 6.1.1.4'
Cu Cu -1.9646 0.5888 'International Tables Vol C Tables 4.2.6.8 and 6.1.1.4'
N N 0.0311 0.0180 'International Tables Vol C Tables 4.2.6.8 and 6.1.1.4'
O O 0.0492 0.0322 'International Tables Vol C Tables 4.2.6.8 and 6.1.1.4'
Yb Yb -7.2108 4.4329 'International Tables Vol C Tables 4.2.6.8 and 6.1.1.4'

loop_
_geom_angle_atom_site_label_1
_geom_angle_atom_site_label_2
_geom_angle_atom_site_label_3
_geom_angle
_geom_angle_site_symmetry_1
_geom_angle_site_symmetry_3
O1 Yb1 O1 83.38(11) 3_665 2_655
O1 Yb1 O1 83.38(11) 3_665 .
O1 Yb1 O1 83.38(11) 2_655 .
O1 Yb1 O3 81.50(11) 3_665 11_656
O1 Yb1 O3 129.89(10) 2_655 11_656
O1 Yb1 O3 140.92(10) . 11_656
O1 Yb1 O3 140.92(10) 3_665 12_556
O1 Yb1 O3 81.50(11) 2_655 12_556
O1 Yb1 O3 129.89(10) . 12_556
O3 Yb1 O3 81.08(11) 11_656 12_556
O1 Yb1 O3 129.89(10) 3_665 10_666
O1 Yb1 O3 140.92(10) 2_655 10_666
O1 Yb1 O3 81.49(11) . 10_666
O3 Yb1 O3 81.08(11) 11_656 10_666
O3 Yb1 O3 81.08(11) 12_556 10_666
O1 Yb1 O4 72.44(10) 3_665 11_656
O1 Yb1 O4 78.70(10) 2_655 11_656
O1 Yb1 O4 151.26(10) . 11_656
O3 Yb1 O4 51.19(10) 11_656 11_656
O3 Yb1 O4 69.35(10) 12_556 11_656
O3 Yb1 O4 126.03(10) 10_666 11_656
O1 Yb1 O4 78.70(10) 3_665 10_666
O1 Yb1 O4 151.26(10) 2_655 10_666
O1 Yb1 O4 72.44(10) . 10_666
O3 Yb1 O4 69.35(10) 11_656 10_666
O3 Yb1 O4 126.03(10) 12_556 10_666
O3 Yb1 O4 51.19(10) 10_666 10_666
O4 Yb1 O4 116.21(5) 11_656 10_666
O1 Yb1 O4 151.26(10) 3_665 12_556
O1 Yb1 O4 72.44(10) 2_655 12_556
O1 Yb1 O4 78.70(10) . 12_556
O3 Yb1 O4 126.03(10) 11_656 12_556
O3 Yb1 O4 51.19(10) 12_556 12_556
O3 Yb1 O4 69.35(10) 10_666 12_556
O4 Yb1 O4 116.21(5) 11_656 12_556
O4 Yb1 O4 116.21(5) 10_666 12_556
O2 Cu1 O2 180.0 . 7_666
O2 Cu1 N1 94.17(12) . 7_666
O2 Cu1 N1 85.83(12) 7_666 7_666
O2 Cu1 N1 85.83(12) . .
O2 Cu1 N1 94.17(12) 7_666 .
N1 Cu1 N1 180.0 7_666 .
O2 Cu1 O3 89.14(12) . .
O2 Cu1 O3 90.86(12) 7_666 .
N1 Cu1 O3 107.18(11) 7_666 .
N1 Cu1 O3 72.82(11) . .
O2 Cu1 O3 90.86(12) . 7_666
O2 Cu1 O3 89.14(12) 7_666 7_666
N1 Cu1 O3 72.82(11) 7_666 7_666
N1 Cu1 O3 107.18(11) . 7_666
O3 Cu1 O3 180.0 . 7_666
C2 O1 Yb1 149.6(3) . .
C2 O2 Cu1 113.7(3) . .
C4 O3 Yb1 102.2(3) . 10_665
C4 O3 Cu1 103.8(3) . .
Yb1 O3 Cu1 142.77(13) 10_665 .
C4 O4 Yb1 84.6(3) . 10_665
C3 N1 C1 112.4(3) . .
C3 N1 Cu1 109.8(2) . .
C1 N1 Cu1 107.9(2) . .
C3 N1 H1 108.9 . .
C1 N1 H1 108.9 . .
Cu1 N1 H1 108.9 . .
N1 C1 C2 111.9(3) . .
N1 C1 H1A 109.2 . .
C2 C1 H1A 109.2 . .
N1 C1 H1B 109.2 . .
C2 C1 H1B 109.2 . .
H1A C1 H1B 107.9 . .
O1 C2 O2 122.1(5) . .
O1 C2 C1 118.3(4) . .
O2 C2 C1 119.6(3) . .
N1 C3 C4 110.9(3) . .
N1 C3 H3A 109.5 . .
C4 C3 H3A 109.5 . .
N1 C3 H3B 109.5 . .
C4 C3 H3B 109.5 . .
H3A C3 H3B 108.0 . .
O4 C4 O3 121.9(4) . .
O4 C4 C3 119.9(4) . .
O3 C4 C3 118.2(4) . .
O4 C4 Yb1 69.7(2) . 10_665
O3 C4 Yb1 52.3(2) . 10_665
C3 C4 Yb1 170.4(3) . 10_665

loop_
_geom_bond_atom_site_label_1
_geom_bond_atom_site_label_2
_geom_bond_distance
_geom_bond_site_symmetry_2
Yb1 O1 2.243(3) 3_665
Yb1 O1 2.243(3) 2_655
Yb1 O1 2.243(3) .
Yb1 O3 2.311(3) 11_656
Yb1 O3 2.311(3) 12_556
Yb1 O3 2.311(3) 10_666
Yb1 O4 2.690(3) 11_656
Yb1 O4 2.690(4) 10_666
Yb1 O4 2.690(3) 12_556
Cu1 O2 1.962(3) .
Cu1 O2 1.962(3) 7_666
Cu1 N1 2.007(3) 7_666
Cu1 N1 2.008(3) .
Cu1 O3 2.428(3) .
Cu1 O3 2.428(3) 7_666
O1 C2 1.256(4) .
O2 C2 1.265(5) .
O3 C4 1.258(5) .
O4 C4 1.244(5) .
N1 C3 1.475(5) .
N1 C1 1.489(5) .
N1 H1 1.0000 .
C1 C2 1.508(7) .
C1 H1A 0.9900 .
C1 H1B 0.9900 .
C3 C4 1.517(6) .
C3 H3A 0.9900 .
C3 H3B 0.9900 .

loop_
_geom_hbond_atom_site_label_D
_geom_hbond_atom_site_label_H
_geom_hbond_atom_site_label_A
_geom_hbond_distance_DH
_geom_hbond_distance_HA
_geom_hbond_distance_DA
_geom_hbond_angle_DHA
_geom_hbond_site_symmetry_A
N1 H1 O4 1.00 1.97 2.879(4) 150.1 9_556

loop_
_geom_torsion_atom_site_label_1
_geom_torsion_atom_site_label_2
_geom_torsion_atom_site_label_3
_geom_torsion_atom_site_label_4
_geom_torsion
_geom_torsion_site_symmetry_1
_geom_torsion_site_symmetry_4
C3 N1 C1 C2 129.4(4) . .
Cu1 N1 C1 C2 8.2(4) . .
Yb1 O1 C2 O2 -155.3(4) . .
Yb1 O1 C2 C1 24.7(7) . .
Cu1 O2 C2 O1 173.9(3) . .
Cu1 O2 C2 C1 -6.1(4) . .
N1 C1 C2 O1 178.2(3) . .
N1 C1 C2 O2 -1.7(5) . .
C1 N1 C3 C4 -77.2(4) . .
Cu1 N1 C3 C4 43.0(4) . .
Yb1 O4 C4 O3 -0.1(4) 10_665 .
Yb1 O4 C4 C3 179.4(3) 10_665 .
Yb1 O3 C4 O4 0.1(5) 10_665 .
Cu1 O3 C4 O4 153.3(3) . .
Yb1 O3 C4 C3 -179.4(3) 10_665 .
Cu1 O3 C4 C3 -26.2(4) . .
Cu1 O3 C4 Yb1 153.2(2) . 10_665
N1 C3 C4 O4 175.0(4) . .
N1 C3 C4 O3 -5.5(5) . .
